data_3000329
loop_
_publ_author_name
'Balandis, Benas'
'Simkunas, Tomas'
'Paketuryte-Latve, Vaida'
'Michailoviene, Vilma'
'Mickeviciute, Aurelija'
'Manakova, Elena'
'Grazulis, Saulius'
'Belyakov, Sergey'
'Mickevicius, Vytautas'
'Zubriene, Asta'
'Matulis, Daumantas'

_journal_name_full 'To be published in Bioorganic Chemistry'
_chemical_formula_sum 'C15 H20 N4 O4 S'
_space_group_name_Hall '-P 2yn'
_space_group_name_H-M_alt 'P 1 21/n 1'
_cell_angle_alpha 90
_cell_angle_beta 90.225(5)
_cell_angle_gamma 90
_cell_length_a 6.3014(4)
_cell_length_b 33.434(2)
_cell_length_c 8.0210(5)
_cell_measurement_temperature 170.0(2)
_cell_volume 1689.86(18)
_diffrn_ambient_temperature 170.0(2)
_diffrn_radiation_probe x-ray
_diffrn_radiation_type CuK\a
_diffrn_radiation_wavelength 1.54184
_refine_ls_goodness_of_fit_ref 1.065
_refine_ls_R_factor_all 0.1519
_refine_ls_R_factor_gt 0.1465
_refine_ls_wR_factor_gt 0.3488
_refine_ls_wR_factor_ref 0.35
_cod_database_code 3000329
_cod_hold_until_date 2022-07-01

loop_
_atom_site_label
_atom_site_fract_x
_atom_site_fract_y
_atom_site_fract_z
? ? ? ?
